data_4507662
loop_
_publ_author_name
'Jin, Feng'
'Zhang, Ying'
'Wang, Hui-Zhen'
'Zhu, Hui-Zhi'
'Yan, Yan'
'Zhang, Jun'
'Wu, Jie-Ying'
'Tian, Yu-Peng'
'Zhou, Hong-Ping'

_publ_section_title
;
 Diverse Structural Ag(I) Supramolecular Complexes Constructed from
 Multidentate Dicyanoisophorone-Based Ligands: Structures and Enhanced
 Luminescence
;
_journal_issue 5
_journal_name_full 'Crystal Growth &amp; Design'
_journal_page_first 1978
_journal_paper_doi 10.1021/cg400025j
_journal_volume 13
_journal_year 2013
_chemical_formula_sum 'C36 H36 Ag3 Cl3 N6 O13'
_chemical_formula_weight 1190.67
_chemical_name_systematic
; 
 ? 
;
_space_group_IT_number 2
_symmetry_cell_setting triclinic
_symmetry_space_group_name_Hall '-P 1'
_symmetry_space_group_name_H-M 'P -1'
_atom_sites_solution_hydrogens geom
_atom_sites_solution_primary direct
_atom_sites_solution_secondary difmap
_audit_creation_method SHELXL-97
_cell_angle_alpha 77.758(13)
_cell_angle_beta 77.448(13)
_cell_angle_gamma 80.607(13)
_cell_formula_units_Z 1
_cell_length_a 10.423(11)
_cell_length_b 10.693(12)
_cell_length_c 10.805(12)
_cell_measurement_reflns_used 3117
_cell_measurement_temperature 291(2)
_cell_measurement_theta_max 24.74
_cell_measurement_theta_min 2.54
_cell_volume 1140(2)
_computing_cell_refinement 'Bruker SMART'
_computing_data_collection 'Bruker SMART'
_computing_data_reduction 'Bruker SAINT'
_computing_molecular_graphics 'Bruker SHELXTL'
_computing_publication_material 'Bruker SHELXTL'
_computing_structure_refinement 'SHELXL-97 (Sheldrick, 1997)'
_computing_structure_solution 'SHELXS-97 (Sheldrick, 1990)'
_diffrn_ambient_temperature 291(2)
_diffrn_measured_fraction_theta_full 0.982
_diffrn_measured_fraction_theta_max 0.982
_diffrn_measurement_device_type 'CCD area detector'
_diffrn_measurement_method 'phi and omega scans'
_diffrn_radiation_monochromator graphite
_diffrn_radiation_source 'fine-focus sealed tube'
_diffrn_radiation_type MoK\a
_diffrn_radiation_wavelength 0.71073
_diffrn_reflns_av_R_equivalents 0.0195
_diffrn_reflns_av_sigmaI/netI 0.0309
_diffrn_reflns_limit_h_max 12
_diffrn_reflns_limit_h_min -12
_diffrn_reflns_limit_k_max 11
_diffrn_reflns_limit_k_min -12
_diffrn_reflns_limit_l_max 13
_diffrn_reflns_limit_l_min -13
_diffrn_reflns_number 8400
_diffrn_reflns_theta_full 25.50
_diffrn_reflns_theta_max 25.50
_diffrn_reflns_theta_min 1.96
_exptl_absorpt_coefficient_mu 1.517
_exptl_absorpt_correction_T_max 0.7413
_exptl_absorpt_correction_T_min 0.7218
_exptl_absorpt_correction_type multi-scan
_exptl_absorpt_process_details sadabs
_exptl_crystal_colour orange
_exptl_crystal_density_diffrn 1.734
_exptl_crystal_density_method 'not measured'
_exptl_crystal_description block
_exptl_crystal_F_000 590
_exptl_crystal_size_max 0.23
_exptl_crystal_size_mid 0.22
_exptl_crystal_size_min 0.21
_refine_diff_density_max 1.150
_refine_diff_density_min -0.493
_refine_diff_density_rms 0.101
_refine_ls_extinction_method none
_refine_ls_goodness_of_fit_ref 1.067
_refine_ls_hydrogen_treatment constr
_refine_ls_matrix_type full
_refine_ls_number_parameters 305
_refine_ls_number_reflns 4162
_refine_ls_number_restraints 6
_refine_ls_restrained_S_all 1.081
_refine_ls_R_factor_all 0.0597
_refine_ls_R_factor_gt 0.0478
_refine_ls_shift/su_max 0.005
_refine_ls_shift/su_mean 0.000
_refine_ls_structure_factor_coef Fsqd
_refine_ls_weighting_details 'calc w=1/[\s^2^(Fo^2^)+(0.0807P)^2^+2.2284P] where P=(Fo^2^+2Fc^2^)/3'
_refine_ls_weighting_scheme calc
_refine_ls_wR_factor_gt 0.1465
_refine_ls_wR_factor_ref 0.1554
_reflns_number_gt 3303
_reflns_number_total 4162
_reflns_threshold_expression >2sigma(I)
_cod_data_source_file cg400025j_si_004.cif
_cod_data_source_block a1
_cod_depositor_comments
;
The following automatic conversions were performed:

'_symmetry_cell_setting' value 'Triclinic' changed to 'triclinic'
according to /home/saulius/struct/CIF-dictionaries/cif_core.dic
dictionary named 'cif_core.dic' version 2.4.2 from 2011-04-26.

Automatic conversion script
Id: cif_fix_values 1891 2012-01-12 08:04:46Z andrius 
;
_cod_original_sg_symbol_H-M 'P-1   '
_cod_database_code 4507662

loop_
_symmetry_equiv_pos_as_xyz
'x, y, z'
'-x, -y, -z'

loop_
_atom_site_label
_atom_site_type_symbol
_atom_site_fract_x
_atom_site_fract_y
_atom_site_fract_z
_atom_site_U_iso_or_equiv
_atom_site_adp_type
_atom_site_occupancy
_atom_site_symmetry_multiplicity
_atom_site_calc_flag
_atom_site_refinement_flags
Ag1 Ag 1.5000 0.5000 -0.5000 0.07904(19) Uani 1 2 d S
Ag2 Ag 0.26776(4) 0.35575(4) 0.36245(4) 0.06408(13) Uani 1 1 d .
N1 N 1.3256(4) 0.4735(4) -0.3498(4) 0.0595(11) Uani 1 1 d .
C3 C 1.2279(4) 0.4541(4) -0.2803(4) 0.0438(10) Uani 1 1 d .
C2 C 1.1054(4) 0.4313(4) -0.1941(4) 0.0376(9) Uani 1 1 d .
C4 C 1.0978(4) 0.3430(4) -0.0801(4) 0.0383(9) Uani 1 1 d .
Cl1 Cl -0.00279(13) 0.22785(12) 0.59107(12) 0.0617(3) Uani 1 1 d U
N3 N 0.4362(3) 0.2355(4) 0.4353(3) 0.0470(9) Uani 1 1 d .
C14 C 0.6706(4) 0.1635(4) 0.4029(4) 0.0405(10) Uani 1 1 d .
C9 C 1.2206(4) 0.2723(4) -0.0324(4) 0.0459(11) Uani 1 1 d .
H9A H 1.2475 0.3232 0.0197 0.055 Uiso 1 1 calc R
H9B H 1.2916 0.2639 -0.1059 0.055 Uiso 1 1 calc R
C5 C 0.9724(4) 0.3203(4) 0.0011(4) 0.0387(9) Uani 1 1 d .
H5 H 0.8962 0.3668 -0.0248 0.046 Uiso 1 1 calc R
C7 C 1.0784(4) 0.1499(4) 0.1576(4) 0.0435(10) Uani 1 1 d .
H7A H 1.0541 0.0645 0.1967 0.052 Uiso 1 1 calc R
H7B H 1.1030 0.1854 0.2235 0.052 Uiso 1 1 calc R
C6 C 0.9590(4) 0.2338(4) 0.1145(4) 0.0382(9) Uani 1 1 d .
N2 N 0.8928(4) 0.5592(4) -0.2650(4) 0.0573(11) Uani 1 1 d .
C1 C 0.9889(4) 0.5022(4) -0.2352(4) 0.0425(10) Uani 1 1 d .
C13 C 0.8027(4) 0.1629(4) 0.3176(4) 0.0428(10) Uani 1 1 d .
H13 H 0.8735 0.1124 0.3505 0.051 Uiso 1 1 calc R
C15 C 0.6557(4) 0.0979(4) 0.5302(4) 0.0483(11) Uani 1 1 d .
H15 H 0.7285 0.0518 0.5630 0.058 Uiso 1 1 calc R
C18 C 0.5566(4) 0.2317(4) 0.3610(4) 0.0458(11) Uani 1 1 d .
H18 H 0.5653 0.2769 0.2766 0.055 Uiso 1 1 calc R
C8 C 1.2003(4) 0.1369(4) 0.0482(4) 0.0442(10) Uani 1 1 d .
C16 C 0.5296(5) 0.1025(5) 0.6077(4) 0.0535(12) Uani 1 1 d .
H16 H 0.5179 0.0601 0.6932 0.064 Uiso 1 1 calc R
C10 C 1.1817(6) 0.0478(5) -0.0391(5) 0.0658(14) Uani 1 1 d .
H10A H 1.1692 -0.0363 0.0112 0.099 Uiso 1 1 calc R
H10B H 1.2587 0.0415 -0.1059 0.099 Uiso 1 1 calc R
H10C H 1.1053 0.0826 -0.0772 0.099 Uiso 1 1 calc R
C12 C 0.8286(4) 0.2290(4) 0.1969(4) 0.0408(10) Uani 1 1 d .
H12 H 0.7570 0.2761 0.1627 0.049 Uiso 1 1 calc R
O2 O 0.0973(5) 0.3058(5) 0.5828(5) 0.1032(14) Uani 1 1 d U
O3 O 0.0491(8) 0.1301(5) 0.5214(7) 0.175(3) Uani 1 1 d .
O4 O -0.0685(8) 0.1977(7) 0.7213(6) 0.157(3) Uani 1 1 d .
O5 O -0.1010(5) 0.3119(6) 0.5234(5) 0.1163(19) Uani 1 1 d .
C17 C 0.4247(4) 0.1687(4) 0.5582(4) 0.0507(12) Uani 1 1 d .
H17 H 0.3411 0.1686 0.6105 0.061 Uiso 1 1 calc R
O1 O 0.3450(5) 0.5919(6) 0.3357(6) 0.0480(15) Uani 0.50 1 d P
H1D H 0.4182 0.5860 0.2818 0.058 Uiso 0.50 1 d PR
H1A H 0.3057 0.6683 0.3199 0.072 Uiso 0.50 1 d PR
C11 C 1.3240(5) 0.0820(6) 0.1090(5) 0.0673(15) Uani 1 1 d .
H11A H 1.3129 -0.0028 0.1584 0.101 Uiso 1 1 calc R
H11B H 1.3348 0.1373 0.1643 0.101 Uiso 1 1 calc R
H11C H 1.4010 0.0773 0.0418 0.101 Uiso 1 1 calc R
Cl2 Cl 0.5000 0.5000 0.0000 0.0906(7) Uani 1 2 d S
O6 O 0.4485(13) 0.4068(12) 0.1005(9) 0.123(4) Uani 0.50 1 d P
O8 O 0.6330(12) 0.4737(17) -0.010(2) 0.200(8) Uani 0.50 1 d P
O7 O 0.4623(16) 0.6306(16) 0.0540(19) 0.182(7) Uani 0.50 1 d P
O9 O 0.4452(17) 0.5131(16) -0.0998(12) 0.169(6) Uani 0.50 1 d P

loop_
_atom_site_aniso_label
_atom_site_aniso_U_11
_atom_site_aniso_U_22
_atom_site_aniso_U_33
_atom_site_aniso_U_23
_atom_site_aniso_U_13
_atom_site_aniso_U_12
Ag1 0.0580(3) 0.0900(4) 0.0811(4) -0.0264(3) 0.0324(3) -0.0335(3)
Ag2 0.0410(2) 0.0761(3) 0.0635(2) 0.00617(19) -0.01555(17) 0.00892(18)
N1 0.037(2) 0.072(3) 0.056(2) -0.002(2) 0.0105(18) -0.0077(19)
C3 0.039(2) 0.045(2) 0.043(2) -0.0011(17) -0.0051(18) -0.0037(18)
C2 0.0289(18) 0.044(2) 0.0371(18) -0.0053(16) -0.0019(15) -0.0061(16)
C4 0.0295(18) 0.044(2) 0.0410(19) -0.0094(16) -0.0077(15) -0.0004(16)
Cl1 0.0654(7) 0.0595(7) 0.0623(7) -0.0073(5) -0.0155(6) -0.0139(6)
N3 0.0347(17) 0.053(2) 0.0441(18) 0.0029(16) -0.0039(15) 0.0011(16)
C14 0.036(2) 0.043(2) 0.0402(19) -0.0029(16) -0.0064(16) -0.0065(17)
C9 0.0275(19) 0.057(3) 0.049(2) -0.0034(19) -0.0060(17) -0.0044(18)
C5 0.0278(18) 0.044(2) 0.0400(19) -0.0032(16) -0.0048(15) 0.0017(16)
C7 0.038(2) 0.046(2) 0.041(2) -0.0024(17) -0.0064(17) 0.0005(18)
C6 0.0296(18) 0.042(2) 0.0404(19) -0.0071(16) -0.0037(15) -0.0024(16)
N2 0.043(2) 0.066(2) 0.051(2) 0.0067(18) -0.0088(17) 0.0021(19)
C1 0.035(2) 0.051(2) 0.0343(19) -0.0017(17) 0.0030(16) -0.0038(18)
C13 0.033(2) 0.045(2) 0.045(2) -0.0017(17) -0.0054(17) -0.0024(17)
C15 0.038(2) 0.058(3) 0.042(2) 0.0030(19) -0.0098(18) 0.0007(19)
C18 0.039(2) 0.050(2) 0.040(2) 0.0055(18) -0.0042(17) -0.0040(18)
C8 0.033(2) 0.043(2) 0.051(2) -0.0018(18) -0.0091(17) 0.0040(17)
C16 0.047(2) 0.068(3) 0.037(2) 0.006(2) -0.0079(18) -0.006(2)
C10 0.064(3) 0.056(3) 0.075(3) -0.025(2) -0.001(3) 0.001(2)
C12 0.0312(19) 0.044(2) 0.040(2) 0.0013(17) -0.0043(16) -0.0010(17)
O2 0.088(3) 0.145(4) 0.088(3) -0.042(3) 0.004(2) -0.046(3)
O3 0.249(7) 0.100(3) 0.211(5) -0.095(4) -0.121(5) 0.067(4)
O4 0.189(6) 0.164(6) 0.094(4) 0.038(4) 0.000(4) -0.065(5)
O5 0.077(3) 0.154(5) 0.105(4) -0.004(3) -0.028(3) 0.010(3)
C17 0.039(2) 0.058(3) 0.046(2) -0.002(2) 0.0012(19) -0.002(2)
O1 0.027(3) 0.059(3) 0.062(3) -0.027(3) -0.013(2) 0.012(2)
C11 0.046(3) 0.075(3) 0.070(3) 0.003(3) -0.017(2) 0.010(2)
Cl2 0.0683(11) 0.138(2) 0.0653(11) 0.0119(12) -0.0192(9) -0.0436(12)
O6 0.139(9) 0.153(10) 0.064(5) 0.033(6) -0.019(6) -0.049(8)
O8 0.058(6) 0.207(15) 0.34(2) -0.102(16) 0.018(10) -0.038(8)
O7 0.162(12) 0.161(12) 0.223(18) -0.020(12) -0.007(12) -0.080(10)
O9 0.227(13) 0.180(13) 0.117(8) 0.045(8) -0.118(8) -0.052(12)

loop_
_atom_type_symbol
_atom_type_description
_atom_type_scat_dispersion_real
_atom_type_scat_dispersion_imag
_atom_type_scat_source
C C 0.0033 0.0016 'International Tables Vol C Tables 4.2.6.8 and 6.1.1.4'
H H 0.0000 0.0000 'International Tables Vol C Tables 4.2.6.8 and 6.1.1.4'
N N 0.0061 0.0033 'International Tables Vol C Tables 4.2.6.8 and 6.1.1.4'
O O 0.0106 0.0060 'International Tables Vol C Tables 4.2.6.8 and 6.1.1.4'
Cl Cl 0.1484 0.1585 'International Tables Vol C Tables 4.2.6.8 and 6.1.1.4'
Ag Ag -0.8971 1.1015 'International Tables Vol C Tables 4.2.6.8 and 6.1.1.4'

loop_
_geom_angle_atom_site_label_1
_geom_angle_atom_site_label_2
_geom_angle_atom_site_label_3
_geom_angle
_geom_angle_site_symmetry_1
_geom_angle_site_symmetry_3
N1 Ag1 N1 180.00(19) . 2_864
N1 Ag1 O1 88.59(19) . 1_654
N1 Ag1 O1 91.41(19) 2_864 1_654
N1 Ag1 O1 91.41(19) . 2_765
N1 Ag1 O1 88.59(19) 2_864 2_765
O1 Ag1 O1 180.00(17) 1_654 2_765
N2 Ag2 N3 167.02(16) 2_665 .
C3 N1 Ag1 172.2(4) . .
N1 C3 C2 179.4(5) . .
C4 C2 C1 121.2(3) . .
C4 C2 C3 122.9(4) . .
C1 C2 C3 115.9(4) . .
C2 C4 C5 120.8(3) . .
C2 C4 C9 121.7(3) . .
C5 C4 C9 117.4(3) . .
O3 Cl1 O2 109.0(4) . .
O3 Cl1 O4 120.1(5) . .
O2 Cl1 O4 109.5(4) . .
O3 Cl1 O5 106.9(4) . .
O2 Cl1 O5 104.9(4) . .
O4 Cl1 O5 105.4(4) . .
C18 N3 C17 117.6(4) . .
C18 N3 Ag2 120.2(3) . .
C17 N3 Ag2 122.1(3) . .
C15 C14 C18 117.2(4) . .
C15 C14 C13 120.8(4) . .
C18 C14 C13 121.9(4) . .
C4 C9 C8 113.2(3) . .
C4 C9 H9A 108.9 . .
C8 C9 H9A 108.9 . .
C4 C9 H9B 108.9 . .
C8 C9 H9B 108.9 . .
H9A C9 H9B 107.8 . .
C6 C5 C4 123.3(4) . .
C6 C5 H5 118.3 . .
C4 C5 H5 118.3 . .
C6 C7 C8 114.3(3) . .
C6 C7 H7A 108.7 . .
C8 C7 H7A 108.7 . .
C6 C7 H7B 108.7 . .
C8 C7 H7B 108.7 . .
H7A C7 H7B 107.6 . .
C5 C6 C12 118.8(3) . .
C5 C6 C7 120.7(3) . .
C12 C6 C7 120.4(3) . .
C1 N2 Ag2 165.8(4) . 2_665
N2 C1 C2 178.2(4) . .
C12 C13 C14 125.4(4) . .
C12 C13 H13 117.3 . .
C14 C13 H13 117.3 . .
C14 C15 C16 118.9(4) . .
C14 C15 H15 120.6 . .
C16 C15 H15 120.6 . .
N3 C18 C14 123.7(4) . .
N3 C18 H18 118.2 . .
C14 C18 H18 118.2 . .
C10 C8 C9 109.6(4) . .
C10 C8 C7 111.3(4) . .
C9 C8 C7 108.6(3) . .
C10 C8 C11 109.6(4) . .
C9 C8 C11 108.8(4) . .
C7 C8 C11 108.8(4) . .
C17 C16 C15 119.8(4) . .
C17 C16 H16 120.1 . .
C15 C16 H16 120.1 . .
C8 C10 H10A 109.5 . .
C8 C10 H10B 109.5 . .
H10A C10 H10B 109.5 . .
C8 C10 H10C 109.5 . .
H10A C10 H10C 109.5 . .
H10B C10 H10C 109.5 . .
C13 C12 C6 125.7(4) . .
C13 C12 H12 117.2 . .
C6 C12 H12 117.2 . .
C16 C17 N3 122.8(4) . .
C16 C17 H17 118.6 . .
N3 C17 H17 118.6 . .
Ag1 O1 H1D 81.9 1_456 .
Ag1 O1 H1A 128.1 1_456 .
H1D O1 H1A 108.7 . .
C8 C11 H11A 109.5 . .
C8 C11 H11B 109.5 . .
H11A C11 H11B 109.5 . .
C8 C11 H11C 109.5 . .
H11A C11 H11C 109.5 . .
H11B C11 H11C 109.5 . .
O9 Cl2 O9 180.000(2) . 2_665
O9 Cl2 O8 59.1(11) . 2_665
O9 Cl2 O8 120.9(11) 2_665 2_665
O9 Cl2 O8 120.9(11) . .
O9 Cl2 O8 59.1(11) 2_665 .
O8 Cl2 O8 180.0(16) 2_665 .
O9 Cl2 O6 68.1(8) . 2_665
O9 Cl2 O6 111.9(8) 2_665 2_665
O8 Cl2 O6 105.0(10) 2_665 2_665
O8 Cl2 O6 75.0(10) . 2_665
O9 Cl2 O6 111.9(8) . .
O9 Cl2 O6 68.1(8) 2_665 .
O8 Cl2 O6 75.0(10) 2_665 .
O8 Cl2 O6 105.0(10) . .
O6 Cl2 O6 180.0(9) 2_665 .
O9 Cl2 O7 107.9(10) . .
O9 Cl2 O7 72.1(10) 2_665 .
O8 Cl2 O7 75.1(10) 2_665 .
O8 Cl2 O7 104.9(10) . .
O6 Cl2 O7 75.0(8) 2_665 .
O6 Cl2 O7 105.0(8) . .
O9 Cl2 O7 72.1(10) . 2_665
O9 Cl2 O7 107.9(10) 2_665 2_665
O8 Cl2 O7 104.9(10) 2_665 2_665
O8 Cl2 O7 75.1(10) . 2_665
O6 Cl2 O7 105.0(8) 2_665 2_665
O6 Cl2 O7 75.0(8) . 2_665
O7 Cl2 O7 180.000(2) . 2_665
Cl2 O6 O9 53.2(6) . 2_665
Cl2 O6 O8 51.6(6) . 2_665
O9 O6 O8 93.2(10) 2_665 2_665
Cl2 O6 O7 57.4(6) . 2_665
O9 O6 O7 88.9(9) 2_665 2_665
O8 O6 O7 84.0(10) 2_665 2_665
O9 O8 Cl2 58.4(8) 2_665 .
O9 O8 O6 96.0(11) 2_665 2_665
Cl2 O8 O6 53.4(8) . 2_665
O9 O8 O7 96.2(12) 2_665 2_665
Cl2 O8 O7 58.3(8) . 2_665
O6 O8 O7 85.6(12) 2_665 2_665
Cl2 O7 O9 46.2(7) . 2_665
Cl2 O7 O8 46.6(7) . 2_665
O9 O7 O8 82.1(11) 2_665 2_665
Cl2 O7 O6 47.5(6) . 2_665
O9 O7 O6 78.1(9) 2_665 2_665
O8 O7 O6 73.9(10) 2_665 2_665
Cl2 O9 O8 62.6(10) . 2_665
Cl2 O9 O6 58.8(7) . 2_665
O8 O9 O6 101.0(13) 2_665 2_665
Cl2 O9 O7 61.7(8) . 2_665
O8 O9 O7 100.3(13) 2_665 2_665
O6 O9 O7 94.1(11) 2_665 2_665

loop_
_geom_bond_atom_site_label_1
_geom_bond_atom_site_label_2
_geom_bond_distance
_geom_bond_site_symmetry_2
Ag1 N1 2.170(4) .
Ag1 N1 2.170(4) 2_864
Ag1 O1 2.592(6) 1_654
Ag1 O1 2.592(6) 2_765
Ag2 N2 2.145(4) 2_665
Ag2 N3 2.189(4) .
N1 C3 1.147(6) .
C3 C2 1.430(6) .
C2 C4 1.379(6) .
C2 C1 1.428(6) .
C4 C5 1.433(5) .
C4 C9 1.509(6) .
Cl1 O3 1.387(6) .
Cl1 O2 1.416(5) .
Cl1 O4 1.419(6) .
Cl1 O5 1.462(5) .
N3 C18 1.334(5) .
N3 C17 1.359(6) .
C14 C15 1.393(6) .
C14 C18 1.400(6) .
C14 C13 1.482(6) .
C9 C8 1.544(6) .
C9 H9A 0.9700 .
C9 H9B 0.9700 .
C5 C6 1.365(5) .
C5 H5 0.9300 .
C7 C6 1.511(6) .
C7 C8 1.546(6) .
C7 H7A 0.9700 .
C7 H7B 0.9700 .
C6 C12 1.456(6) .
N2 C1 1.156(6) .
N2 Ag2 2.145(4) 2_665
C13 C12 1.338(6) .
C13 H13 0.9300 .
C15 C16 1.396(6) .
C15 H15 0.9300 .
C18 H18 0.9300 .
C8 C10 1.536(7) .
C8 C11 1.547(6) .
C16 C17 1.350(7) .
C16 H16 0.9300 .
C10 H10A 0.9600 .
C10 H10B 0.9600 .
C10 H10C 0.9600 .
C12 H12 0.9300 .
C17 H17 0.9300 .
O1 Ag1 2.592(6) 1_456
O1 H1D 0.8559 .
O1 H1A 0.8527 .
C11 H11A 0.9600 .
C11 H11B 0.9600 .
C11 H11C 0.9600 .
Cl2 O9 1.298(12) .
Cl2 O9 1.298(12) 2_665
Cl2 O8 1.354(13) 2_665
Cl2 O8 1.354(13) .
Cl2 O6 1.387(10) 2_665
Cl2 O6 1.387(10) .
Cl2 O7 1.585(18) .
Cl2 O7 1.585(18) 2_665
O6 O9 1.505(19) 2_665
O6 O8 1.67(2) 2_665
O6 O7 1.82(2) 2_665
O8 O9 1.31(2) 2_665
O8 O6 1.67(2) 2_665
O8 O7 1.80(2) 2_665
O7 O9 1.71(2) 2_665
O7 O8 1.80(2) 2_665
O7 O6 1.82(2) 2_665
O9 O8 1.31(2) 2_665
O9 O6 1.505(19) 2_665
O9 O7 1.71(2) 2_665

loop_
_geom_torsion_atom_site_label_1
_geom_torsion_atom_site_label_2
_geom_torsion_atom_site_label_3
_geom_torsion_atom_site_label_4
_geom_torsion
_geom_torsion_site_symmetry_1
_geom_torsion_site_symmetry_4
N1 Ag1 N1 C3 -51(100) 2_864 .
O1 Ag1 N1 C3 44(3) 1_654 .
O1 Ag1 N1 C3 -136(3) 2_765 .
Ag1 N1 C3 C2 -86(58) . .
N1 C3 C2 C4 -158(57) . .
N1 C3 C2 C1 24(58) . .
C1 C2 C4 C5 -0.3(6) . .
C3 C2 C4 C5 -177.9(4) . .
C1 C2 C4 C9 -176.9(4) . .
C3 C2 C4 C9 5.6(7) . .
N2 Ag2 N3 C18 72.4(7) 2_665 .
N2 Ag2 N3 C17 -111.4(6) 2_665 .
C2 C4 C9 C8 -150.0(4) . .
C5 C4 C9 C8 33.4(5) . .
C2 C4 C5 C6 179.8(4) . .
C9 C4 C5 C6 -3.6(6) . .
C4 C5 C6 C12 172.9(4) . .
C4 C5 C6 C7 -3.6(7) . .
C8 C7 C6 C5 -19.4(6) . .
C8 C7 C6 C12 164.1(4) . .
Ag2 N2 C1 C2 -147(15) 2_665 .
C4 C2 C1 N2 24(16) . .
C3 C2 C1 N2 -158(16) . .
C15 C14 C13 C12 -175.7(5) . .
C18 C14 C13 C12 2.8(7) . .
C18 C14 C15 C16 0.6(7) . .
C13 C14 C15 C16 179.1(4) . .
C17 N3 C18 C14 -0.3(7) . .
Ag2 N3 C18 C14 176.0(3) . .
C15 C14 C18 N3 -0.8(7) . .
C13 C14 C18 N3 -179.3(4) . .
C4 C9 C8 C10 68.5(5) . .
C4 C9 C8 C7 -53.3(5) . .
C4 C9 C8 C11 -171.6(4) . .
C6 C7 C8 C10 -74.4(5) . .
C6 C7 C8 C9 46.3(5) . .
C6 C7 C8 C11 164.6(4) . .
C14 C15 C16 C17 0.7(8) . .
C14 C13 C12 C6 176.9(4) . .
C5 C6 C12 C13 -170.4(4) . .
C7 C6 C12 C13 6.2(7) . .
C15 C16 C17 N3 -1.9(8) . .
C18 N3 C17 C16 1.7(7) . .
Ag2 N3 C17 C16 -174.6(4) . .
O9 Cl2 O6 O9 180.000(2) . 2_665
O8 Cl2 O6 O9 -133.0(12) 2_665 2_665
O8 Cl2 O6 O9 47.0(12) . 2_665
O6 Cl2 O6 O9 114(29) 2_665 2_665
O7 Cl2 O6 O9 -63.3(11) . 2_665
O7 Cl2 O6 O9 116.7(11) 2_665 2_665
O9 Cl2 O6 O8 -47.0(12) . 2_665
O9 Cl2 O6 O8 133.0(12) 2_665 2_665
O8 Cl2 O6 O8 180.0 . 2_665
O6 Cl2 O6 O8 -113(29) 2_665 2_665
O7 Cl2 O6 O8 69.7(12) . 2_665
O7 Cl2 O6 O8 -110.3(12) 2_665 2_665
O9 Cl2 O6 O7 63.3(11) . 2_665
O9 Cl2 O6 O7 -116.7(11) 2_665 2_665
O8 Cl2 O6 O7 110.3(12) 2_665 2_665
O8 Cl2 O6 O7 -69.7(12) . 2_665
O6 Cl2 O6 O7 -3(29) 2_665 2_665
O7 Cl2 O6 O7 180.000(1) . 2_665
O9 Cl2 O8 O9 180.0 . 2_665
O8 Cl2 O8 O9 -79(100) 2_665 2_665
O6 Cl2 O8 O9 127.7(12) 2_665 2_665
O6 Cl2 O8 O9 -52.3(12) . 2_665
O7 Cl2 O8 O9 58.0(13) . 2_665
O7 Cl2 O8 O9 -122.0(13) 2_665 2_665
O9 Cl2 O8 O6 52.3(12) . 2_665
O9 Cl2 O8 O6 -127.7(12) 2_665 2_665
O8 Cl2 O8 O6 153(100) 2_665 2_665
O6 Cl2 O8 O6 180.0 . 2_665
O7 Cl2 O8 O6 -69.6(10) . 2_665
O7 Cl2 O8 O6 110.4(10) 2_665 2_665
O9 Cl2 O8 O7 -58.0(13) . 2_665
O9 Cl2 O8 O7 122.0(13) 2_665 2_665
O8 Cl2 O8 O7 43(100) 2_665 2_665
O6 Cl2 O8 O7 -110.4(10) 2_665 2_665
O6 Cl2 O8 O7 69.6(10) . 2_665
O7 Cl2 O8 O7 180.0 . 2_665
O9 Cl2 O7 O9 180.000(2) . 2_665
O8 Cl2 O7 O9 130.1(12) 2_665 2_665
O8 Cl2 O7 O9 -49.9(12) . 2_665
O6 Cl2 O7 O9 -119.5(9) 2_665 2_665
O6 Cl2 O7 O9 60.5(9) . 2_665
O7 Cl2 O7 O9 -32(100) 2_665 2_665
O9 Cl2 O7 O8 49.9(12) . 2_665
O9 Cl2 O7 O8 -130.1(12) 2_665 2_665
O8 Cl2 O7 O8 180.0 . 2_665
O6 Cl2 O7 O8 110.4(12) 2_665 2_665
O6 Cl2 O7 O8 -69.6(12) . 2_665
O7 Cl2 O7 O8 -162(100) 2_665 2_665
O9 Cl2 O7 O6 -60.5(9) . 2_665
O9 Cl2 O7 O6 119.5(9) 2_665 2_665
O8 Cl2 O7 O6 -110.4(12) 2_665 2_665
O8 Cl2 O7 O6 69.6(12) . 2_665
O6 Cl2 O7 O6 180.000(2) . 2_665
O7 Cl2 O7 O6 88(100) 2_665 2_665
O9 Cl2 O9 O8 170(100) 2_665 2_665
O8 Cl2 O9 O8 180.0 . 2_665
O6 Cl2 O9 O8 -124.5(13) 2_665 2_665
O6 Cl2 O9 O8 55.5(13) . 2_665
O7 Cl2 O9 O8 -59.5(12) . 2_665
O7 Cl2 O9 O8 120.5(12) 2_665 2_665
O9 Cl2 O9 O6 -65(100) 2_665 2_665
O8 Cl2 O9 O6 124.5(13) 2_665 2_665
O8 Cl2 O9 O6 -55.5(13) . 2_665
O6 Cl2 O9 O6 180.000(1) . 2_665
O7 Cl2 O9 O6 65.0(9) . 2_665
O7 Cl2 O9 O6 -115.0(9) 2_665 2_665
O9 Cl2 O9 O7 50(100) 2_665 2_665
O8 Cl2 O9 O7 -120.5(12) 2_665 2_665
O8 Cl2 O9 O7 59.5(12) . 2_665
O6 Cl2 O9 O7 115.0(9) 2_665 2_665
O6 Cl2 O9 O7 -65.0(9) . 2_665
O7 Cl2 O9 O7 180.0 . 2_665
